data_1567716
loop_
_publ_author_name
'Dasgupta, Ayan'
'Guerzoni, Michael G.'
'Alotaibi, Nusaybah'
'van Ingen, Yara'
'Farshadfar, Kaveh'
'Richards, Emma'
'Ariafard, Alireza'
'Melen, Rebecca L.'

_publ_section_title
;
 Chemo- and regio-selective amidation of indoles with isocyanates using
 borane Lewis acids
;
_journal_issue 19
_journal_name_full 'Catalysis Science &amp; Technology'
_journal_page_first 5982
_journal_page_last 5990
_journal_paper_doi 10.1039/D2CY01441F
_journal_volume 12
_journal_year 2022
_chemical_formula_moiety 'C16 H14 N2 O'
_chemical_formula_sum 'C16 H14 N2 O'
_chemical_formula_weight 250.29
_space_group_crystal_system monoclinic
_space_group_IT_number 14
_space_group_name_Hall '-P 2ybc'
_space_group_name_H-M_alt 'P 1 21/c 1'
_atom_sites_solution_hydrogens mixed
_atom_sites_solution_primary intrinsic
_atom_sites_solution_secondary difmap
_audit_creation_method SHELXL-2018/3
_audit_update_record
;
2022-03-23 deposited with the CCDC.	2022-08-18 downloaded from the CCDC.
;
_cell_angle_alpha 90
_cell_angle_beta 95.530(8)
_cell_angle_gamma 90
_cell_formula_units_Z 8
_cell_length_a 22.5646(17)
_cell_length_b 13.0075(10)
_cell_length_c 8.9569(10)
_cell_measurement_reflns_used 2803
_cell_measurement_temperature 298(2)
_cell_measurement_theta_max 21.7630
_cell_measurement_theta_min 3.7030
_cell_volume 2616.7(4)
_computing_cell_refinement 'CrysAlisPro 1.171.41.112a (Rigaku OD, 2021)'
_computing_data_collection 'CrysAlisPro 1.171.41.112a (Rigaku OD, 2021)'
_computing_data_reduction 'CrysAlisPro 1.171.41.112a (Rigaku OD, 2021)'
_computing_molecular_graphics mercury
_computing_structure_refinement 'SHELXL-2018/3 (Sheldrick, 2018)'
_computing_structure_solution 'SHELXT 2018/2 (Sheldrick, 2018)'
_diffrn_ambient_temperature 298(2)
_diffrn_measured_fraction_theta_full 0.997
_diffrn_measured_fraction_theta_max 0.997
_diffrn_measurement_device_type 'SuperNova, Dual, Cu at home/near, Atlas'
_diffrn_measurement_method '\w scans'
_diffrn_radiation_type 'Mo K\a'
_diffrn_radiation_wavelength 0.71073
_diffrn_reflns_av_R_equivalents 0.0862
_diffrn_reflns_av_unetI/netI 0.1010
_diffrn_reflns_Laue_measured_fraction_full 0.997
_diffrn_reflns_Laue_measured_fraction_max 0.997
_diffrn_reflns_limit_h_max 26
_diffrn_reflns_limit_h_min -26
_diffrn_reflns_limit_k_max 15
_diffrn_reflns_limit_k_min -15
_diffrn_reflns_limit_l_max 10
_diffrn_reflns_limit_l_min -8
_diffrn_reflns_number 21848
_diffrn_reflns_point_group_measured_fraction_full 0.997
_diffrn_reflns_point_group_measured_fraction_max 0.997
_diffrn_reflns_theta_full 24.994
_diffrn_reflns_theta_max 24.994
_diffrn_reflns_theta_min 3.430
_diffrn_source 'micro-focus sealed X-ray tube'
_exptl_absorpt_coefficient_mu 0.081
_exptl_absorpt_correction_T_max 1.00000
_exptl_absorpt_correction_T_min 0.74843
_exptl_absorpt_correction_type multi-scan
_exptl_absorpt_process_details
;
CrysAlisPro 1.171.41.112a (Rigaku Oxford Diffraction, 2021)
Empirical absorption correction using spherical harmonics,
implemented in SCALE3 ABSPACK scaling algorithm.
;
_exptl_crystal_colour colourless
_exptl_crystal_density_diffrn 1.271
_exptl_crystal_description needle
_exptl_crystal_F_000 1056
_exptl_crystal_size_max 0.286
_exptl_crystal_size_mid 0.071
_exptl_crystal_size_min 0.045
_refine_diff_density_max 0.156
_refine_diff_density_min -0.215
_refine_diff_density_rms 0.042
_refine_ls_extinction_method none
_refine_ls_goodness_of_fit_ref 1.072
_refine_ls_hydrogen_treatment mixed
_refine_ls_matrix_type full
_refine_ls_number_parameters 359
_refine_ls_number_reflns 4601
_refine_ls_number_restraints 1
_refine_ls_restrained_S_all 1.072
_refine_ls_R_factor_all 0.1563
_refine_ls_R_factor_gt 0.0650
_refine_ls_shift/su_max 0.005
_refine_ls_shift/su_mean 0.000
_refine_ls_structure_factor_coef Fsqd
_refine_ls_weighting_details 'w=1/[\s^2^(Fo^2^)+(0.0611P)^2^] where P=(Fo^2^+2Fc^2^)/3'
_refine_ls_weighting_scheme calc
_refine_ls_wR_factor_gt 0.1463
_refine_ls_wR_factor_ref 0.1930
_reflns_Friedel_coverage 0.000
_reflns_number_gt 2157
_reflns_number_total 4601
_reflns_threshold_expression 'I > 2\s(I)'
_cod_data_source_file d2cy01441f2.cif
_cod_data_source_block rm2129d_a
_cod_original_sg_symbol_H-M 'P 21/c'
_cod_database_code 1567716
_shelx_shelxl_version_number 2018/3
_shelx_space_group_comment
;
The symmetry employed for this shelxl refinement is uniquely defined
by the following loop, which should always be used as a source of
symmetry information in preference to the above space-group names.
They are only intended as comments.
;

loop_
_space_group_symop_operation_xyz
'x, y, z'
'-x, y+1/2, -z+1/2'
'-x, -y, -z'
'x, -y-1/2, z-1/2'

loop_
_atom_site_label
_atom_site_type_symbol
_atom_site_fract_x
_atom_site_fract_y
_atom_site_fract_z
_atom_site_U_iso_or_equiv
_atom_site_adp_type
_atom_site_occupancy
_atom_site_site_symmetry_order
_atom_site_calc_flag
_atom_site_refinement_flags_posn
_atom_site_refinement_flags_adp
_atom_site_refinement_flags_occupancy
_atom_site_disorder_assembly
_atom_site_disorder_group
O2 O 0.13913(11) 0.66121(18) 0.1813(3) 0.0663(7) Uani 1 1 d . . . . .
O1 O 0.37663(10) 0.1562(2) 0.0964(4) 0.0708(8) Uani 1 1 d . . . . .
N4 N 0.17355(14) 0.7350(2) 0.4036(4) 0.0630(9) Uani 1 1 d . . . . .
H4 H 0.1639(16) 0.747(3) 0.493(5) 0.076 Uiso 1 1 d . U . . .
N3 N 0.09807(13) 0.4703(2) 0.5871(4) 0.0624(8) Uani 1 1 d . . . . .
N2 N 0.34596(13) 0.2371(2) 0.3008(4) 0.0678(9) Uani 1 1 d D . . . .
H2 H 0.3604(16) 0.265(3) 0.385(2) 0.081 Uiso 1 1 d D U . . .
N1 N 0.51071(15) 0.1318(2) 0.5141(5) 0.0740(10) Uani 1 1 d . . . . .
C46 C 0.07456(14) 0.5021(3) 0.3420(5) 0.0549(10) Uani 1 1 d . . . . .
C49 C 0.14248(15) 0.6613(3) 0.3202(5) 0.0548(10) Uani 1 1 d . . . . .
C47 C 0.11491(14) 0.5812(3) 0.4029(4) 0.0535(9) Uani 1 1 d . . . . .
C31 C 0.21521(15) 0.8038(3) 0.3488(4) 0.0559(10) Uani 1 1 d . . . . .
C41 C 0.06521(15) 0.4354(3) 0.4610(5) 0.0582(10) Uani 1 1 d . . . . .
C26 C 0.49656(16) 0.1277(2) 0.2618(6) 0.0631(11) Uani 1 1 d . . . . .
C17 C 0.38580(15) 0.1805(3) 0.2294(6) 0.0603(11) Uani 1 1 d . . . . .
C48 C 0.12754(17) 0.5568(3) 0.5513(5) 0.0628(11) Uani 1 1 d . . . . .
C11 C 0.29059(15) 0.2755(3) 0.2350(5) 0.0620(11) Uani 1 1 d . . . . .
C36 C 0.25180(15) 0.7733(3) 0.2420(4) 0.0633(11) Uani 1 1 d . . . . .
H36 H 0.249728 0.706427 0.205130 0.076 Uiso 1 1 calc R U . . .
C32 C 0.22080(16) 0.9020(3) 0.4077(5) 0.0663(11) Uani 1 1 d . . . . .
H32 H 0.197324 0.922483 0.482146 0.080 Uiso 1 1 calc R U . . .
C27 C 0.44121(16) 0.1556(3) 0.3202(6) 0.0630(11) Uani 1 1 d . . . . .
C45 C 0.04619(16) 0.4801(3) 0.2001(5) 0.0704(12) Uani 1 1 d . . . . .
H45 H 0.051667 0.521956 0.118404 0.084 Uiso 1 1 calc R U . . .
C21 C 0.53867(17) 0.1169(3) 0.3858(6) 0.0705(12) Uani 1 1 d . . . . .
C28 C 0.45263(19) 0.1548(3) 0.4722(7) 0.0705(12) Uani 1 1 d . . . . .
C33 C 0.26118(18) 0.9694(3) 0.3558(6) 0.0763(13) Uani 1 1 d . . . . .
H33 H 0.265062 1.035134 0.396436 0.092 Uiso 1 1 calc R U . . .
C12 C 0.25458(16) 0.2203(3) 0.1306(5) 0.0725(12) Uani 1 1 d . . . . .
H12 H 0.266727 0.156195 0.099276 0.087 Uiso 1 1 calc R U . . .
C42 C 0.02843(17) 0.3501(3) 0.4431(6) 0.0730(12) Uani 1 1 d . . . . .
H42 H 0.022890 0.307031 0.523459 0.088 Uiso 1 1 calc R U . . .
C16 C 0.27230(18) 0.3703(3) 0.2825(6) 0.0805(13) Uani 1 1 d . . . . .
H16 H 0.296643 0.408464 0.351543 0.097 Uiso 1 1 calc R U . . .
C35 C 0.29149(16) 0.8425(3) 0.1899(5) 0.0770(13) Uani 1 1 d . . . . .
H35 H 0.315603 0.822022 0.116745 0.092 Uiso 1 1 calc R U . . .
C34 C 0.29575(18) 0.9409(4) 0.2449(6) 0.0812(13) Uani 1 1 d . . . . .
H34 H 0.321739 0.987674 0.207442 0.097 Uiso 1 1 calc R U . . .
C25 C 0.51407(17) 0.1130(3) 0.1182(6) 0.0754(13) Uani 1 1 d . . . . .
H25 H 0.486712 0.118747 0.034102 0.090 Uiso 1 1 calc R U . . .
C50 C 0.10196(18) 0.4219(3) 0.7340(5) 0.0795(12) Uani 1 1 d . . . . .
H50A H 0.123887 0.465660 0.805919 0.119 Uiso 1 1 calc R U . . .
H50B H 0.121967 0.357020 0.729830 0.119 Uiso 1 1 calc R U . . .
H50C H 0.062612 0.411206 0.763267 0.119 Uiso 1 1 calc R U . . .
C43 C 0.00072(18) 0.3312(3) 0.3042(7) 0.0842(14) Uani 1 1 d . . . . .
H43 H -0.024668 0.275061 0.289446 0.101 Uiso 1 1 calc R U . . .
C44 C 0.00986(18) 0.3948(3) 0.1842(6) 0.0844(14) Uani 1 1 d . . . . .
H44 H -0.009116 0.379378 0.090082 0.101 Uiso 1 1 calc R U . . .
C13 C 0.20045(17) 0.2604(4) 0.0726(5) 0.0876(14) Uani 1 1 d . . . . .
H13 H 0.176619 0.223690 0.000734 0.105 Uiso 1 1 calc R U . . .
C14 C 0.1818(2) 0.3536(5) 0.1204(7) 0.1001(17) Uani 1 1 d . . . . .
H14 H 0.145257 0.380202 0.081632 0.120 Uiso 1 1 calc R U . . .
C24 C 0.5731(2) 0.0897(3) 0.1038(7) 0.0954(16) Uani 1 1 d . . . . .
H24 H 0.585584 0.079321 0.008925 0.114 Uiso 1 1 calc R U . . .
C29 C 0.5385(2) 0.1265(3) 0.6678(6) 0.0952(16) Uani 1 1 d . . . . .
H29A H 0.560424 0.063420 0.681888 0.143 Uiso 1 1 calc R U . . .
H29B H 0.508291 0.128967 0.736190 0.143 Uiso 1 1 calc R U . . .
H29C H 0.565119 0.183643 0.686559 0.143 Uiso 1 1 calc R U . . .
C22 C 0.59859(19) 0.0939(3) 0.3720(7) 0.0931(16) Uani 1 1 d . . . . .
H22 H 0.626295 0.087424 0.455341 0.112 Uiso 1 1 calc R U . . .
C23 C 0.6139(2) 0.0818(4) 0.2298(9) 0.1027(19) Uani 1 1 d . . . . .
H23 H 0.653460 0.067488 0.216395 0.123 Uiso 1 1 calc R U . . .
C15 C 0.2171(2) 0.4080(4) 0.2259(7) 0.0978(16) Uani 1 1 d . . . . .
H15 H 0.203989 0.470837 0.259743 0.117 Uiso 1 1 calc R U . . .
H28 H 0.4274(15) 0.164(3) 0.553(5) 0.076(13) Uiso 1 1 d . . . . .
H48 H 0.1558(14) 0.591(3) 0.626(4) 0.067(11) Uiso 1 1 d . . . . .

loop_
_atom_site_aniso_label
_atom_site_aniso_U_11
_atom_site_aniso_U_22
_atom_site_aniso_U_33
_atom_site_aniso_U_23
_atom_site_aniso_U_13
_atom_site_aniso_U_12
O2 0.0859(18) 0.0642(16) 0.050(2) 0.0045(15) 0.0137(14) -0.0012(13)
O1 0.0602(16) 0.0771(18) 0.075(2) -0.0047(17) 0.0068(14) 0.0011(13)
N4 0.086(2) 0.058(2) 0.048(2) -0.0001(18) 0.0198(18) -0.0067(17)
N3 0.0718(19) 0.062(2) 0.054(2) 0.0098(18) 0.0090(17) -0.0072(16)
N2 0.0598(19) 0.068(2) 0.074(3) -0.0087(19) -0.0010(17) 0.0106(16)
N1 0.077(2) 0.054(2) 0.088(3) 0.0041(19) -0.008(2) 0.0166(16)
C46 0.054(2) 0.057(2) 0.054(3) 0.000(2) 0.0064(19) 0.0072(17)
C49 0.065(2) 0.048(2) 0.053(3) 0.004(2) 0.012(2) 0.0047(17)
C47 0.060(2) 0.052(2) 0.049(3) 0.005(2) 0.0122(18) 0.0010(17)
C31 0.064(2) 0.052(2) 0.052(3) 0.0055(19) 0.0063(19) -0.0019(18)
C41 0.055(2) 0.059(2) 0.061(3) 0.001(2) 0.013(2) 0.0037(19)
C26 0.060(2) 0.044(2) 0.084(4) -0.004(2) 0.000(2) 0.0013(17)
C17 0.054(2) 0.049(2) 0.078(4) 0.003(2) 0.007(2) -0.0018(17)
C48 0.070(3) 0.061(3) 0.057(3) 0.002(2) 0.009(2) -0.008(2)
C11 0.053(2) 0.061(2) 0.073(3) 0.009(2) 0.012(2) 0.0072(19)
C36 0.068(2) 0.060(2) 0.064(3) 0.002(2) 0.013(2) 0.0055(19)
C32 0.082(3) 0.058(3) 0.059(3) 0.003(2) 0.008(2) 0.002(2)
C27 0.062(2) 0.049(2) 0.078(4) -0.001(2) 0.006(2) 0.0019(17)
C45 0.078(3) 0.066(3) 0.065(3) 0.000(2) -0.001(2) 0.010(2)
C21 0.062(3) 0.046(2) 0.102(4) -0.005(2) 0.004(3) 0.0054(18)
C28 0.069(3) 0.056(2) 0.087(4) 0.002(3) 0.007(3) 0.010(2)
C33 0.085(3) 0.056(2) 0.085(4) 0.006(2) -0.002(3) -0.006(2)
C12 0.060(2) 0.075(3) 0.083(4) 0.009(2) 0.008(2) 0.008(2)
C42 0.068(2) 0.059(3) 0.093(4) 0.002(2) 0.010(2) -0.003(2)
C16 0.085(3) 0.061(3) 0.099(4) 0.012(2) 0.024(3) 0.014(2)
C35 0.066(3) 0.081(3) 0.086(4) 0.014(3) 0.017(2) -0.001(2)
C34 0.071(3) 0.077(3) 0.095(4) 0.017(3) 0.008(3) -0.007(2)
C25 0.064(3) 0.059(3) 0.103(4) -0.010(3) 0.009(2) -0.0021(19)
C50 0.098(3) 0.077(3) 0.064(3) 0.023(2) 0.012(2) -0.005(2)
C43 0.075(3) 0.061(3) 0.116(5) -0.002(3) 0.004(3) -0.010(2)
C44 0.079(3) 0.074(3) 0.095(4) -0.018(3) -0.015(3) 0.001(2)
C13 0.058(3) 0.110(4) 0.094(4) 0.018(3) 0.007(2) 0.009(3)
C14 0.073(3) 0.129(5) 0.101(5) 0.040(4) 0.024(3) 0.041(3)
C24 0.078(3) 0.086(3) 0.125(5) -0.021(3) 0.026(3) -0.002(2)
C29 0.111(3) 0.068(3) 0.100(5) 0.001(3) -0.023(3) 0.019(2)
C22 0.070(3) 0.069(3) 0.137(6) -0.013(3) -0.007(3) 0.014(2)
C23 0.058(3) 0.093(4) 0.156(6) -0.025(4) 0.005(4) 0.013(2)
C15 0.105(4) 0.081(3) 0.111(5) 0.019(3) 0.030(3) 0.043(3)

loop_
_atom_type_symbol
_atom_type_description
_atom_type_scat_dispersion_real
_atom_type_scat_dispersion_imag
_atom_type_scat_source
C C 0.0033 0.0016 'International Tables Vol C Tables 4.2.6.8 and 6.1.1.4'
H H 0.0000 0.0000 'International Tables Vol C Tables 4.2.6.8 and 6.1.1.4'
N N 0.0061 0.0033 'International Tables Vol C Tables 4.2.6.8 and 6.1.1.4'
O O 0.0106 0.0060 'International Tables Vol C Tables 4.2.6.8 and 6.1.1.4'

loop_
_geom_angle_atom_site_label_1
_geom_angle_atom_site_label_2
_geom_angle_atom_site_label_3
_geom_angle
_geom_angle_site_symmetry_1
_geom_angle_site_symmetry_3
_geom_angle_publ_flag
C49 N4 C31 125.1(3) . . ?
C48 N3 C41 108.5(3) . . ?
C48 N3 C50 125.7(4) . . ?
C41 N3 C50 125.8(3) . . ?
C17 N2 C11 126.0(4) . . ?
C28 N1 C21 107.9(4) . . ?
C28 N1 C29 125.8(4) . . ?
C21 N1 C29 126.2(4) . . ?
C45 C46 C41 118.4(3) . . ?
C45 C46 C47 134.9(4) . . ?
C41 C46 C47 106.7(3) . . ?
O2 C49 N4 121.9(3) . . ?
O2 C49 C47 121.6(4) . . ?
N4 C49 C47 116.5(4) . . ?
C48 C47 C46 105.4(3) . . ?
C48 C47 C49 127.0(4) . . ?
C46 C47 C49 127.1(4) . . ?
C36 C31 C32 119.4(3) . . ?
C36 C31 N4 121.3(3) . . ?
C32 C31 N4 119.3(3) . . ?
N3 C41 C42 129.2(4) . . ?
N3 C41 C46 108.2(3) . . ?
C42 C41 C46 122.5(4) . . ?
C25 C26 C21 119.2(4) . . ?
C25 C26 C27 134.4(4) . . ?
C21 C26 C27 106.4(4) . . ?
O1 C17 N2 122.3(3) . . ?
O1 C17 C27 122.5(4) . . ?
N2 C17 C27 115.2(4) . . ?
N3 C48 C47 111.1(4) . . ?
C12 C11 C16 120.0(4) . . ?
C12 C11 N2 122.4(3) . . ?
C16 C11 N2 117.6(4) . . ?
C31 C36 C35 119.8(4) . . ?
C33 C32 C31 119.9(4) . . ?
C28 C27 C26 105.8(4) . . ?
C28 C27 C17 128.9(4) . . ?
C26 C27 C17 125.3(4) . . ?
C44 C45 C46 118.3(4) . . ?
N1 C21 C26 108.5(4) . . ?
N1 C21 C22 128.8(5) . . ?
C26 C21 C22 122.6(5) . . ?
C27 C28 N1 111.2(4) . . ?
C34 C33 C32 120.8(4) . . ?
C11 C12 C13 120.0(4) . . ?
C43 C42 C41 117.9(4) . . ?
C11 C16 C15 119.2(5) . . ?
C34 C35 C36 120.8(4) . . ?
C35 C34 C33 119.2(4) . . ?
C24 C25 C26 118.5(4) . . ?
C42 C43 C44 120.8(4) . . ?
C45 C44 C43 122.1(4) . . ?
C14 C13 C12 120.3(5) . . ?
C13 C14 C15 119.8(4) . . ?
C25 C24 C23 120.5(5) . . ?
C23 C22 C21 116.2(5) . . ?
C22 C23 C24 122.9(5) . . ?
C14 C15 C16 120.7(5) . . ?

loop_
_geom_bond_atom_site_label_1
_geom_bond_atom_site_label_2
_geom_bond_distance
_geom_bond_site_symmetry_2
_geom_bond_publ_flag
O2 C49 1.239(4) . ?
O1 C17 1.231(5) . ?
N4 C49 1.366(5) . ?
N4 C31 1.419(4) . ?
N3 C48 1.361(4) . ?
N3 C41 1.367(5) . ?
N3 C50 1.453(5) . ?
N2 C17 1.367(5) . ?
N2 C11 1.420(4) . ?
N1 C28 1.361(5) . ?
N1 C21 1.376(6) . ?
N1 C29 1.459(6) . ?
C46 C45 1.396(5) . ?
C46 C41 1.405(5) . ?
C46 C47 1.445(5) . ?
C49 C47 1.453(5) . ?
C47 C48 1.369(5) . ?
C31 C36 1.381(5) . ?
C31 C32 1.383(5) . ?
C41 C42 1.386(5) . ?
C26 C25 1.394(6) . ?
C26 C21 1.398(6) . ?
C26 C27 1.446(5) . ?
C17 C27 1.461(5) . ?
C11 C12 1.379(5) . ?
C11 C16 1.381(5) . ?
C36 C35 1.382(5) . ?
C32 C33 1.377(5) . ?
C27 C28 1.361(6) . ?
C45 C44 1.379(5) . ?
C21 C22 1.402(6) . ?
C33 C34 1.372(6) . ?
C12 C13 1.382(5) . ?
C42 C43 1.360(6) . ?
C16 C15 1.387(6) . ?
C35 C34 1.372(6) . ?
C25 C24 1.385(5) . ?
C43 C44 1.387(6) . ?
C13 C14 1.366(6) . ?
C14 C15 1.372(7) . ?
C24 C23 1.391(7) . ?
C22 C23 1.361(7) . ?
